data_4336708
loop_
_publ_author_name
'Femke F. B. J. Janssen'
'Laurens C. J. M. Peters'
'Paul P. J. Schlebos'
'Jan M. M. Smits'
'Ren\'e de Gelder'
'Alan E. Rowan'

_publ_contact_author
;
        F.F.B.J. Janssen
        Institute for Molecules and Materials
        Radboud University Nijmegen
        Heyendaalseweg 135
        6525 AJ  Nijmegen
        The Netherlands
;
_publ_contact_author_email femke.janssen@science.ru.nl
_publ_contact_author_fax '031 024 3553450'
_publ_contact_author_phone '031 024 3652022'
_publ_section_title
;
 Uncorrelated Dynamical Processes in Tetranuclear Carboxylate Clusters
 Studied by Variable-Temperature 1H NMR Spectroscopy.
;
_journal_name_full 'Inorganic Chemistry'
_journal_page_first 13004
_journal_page_last 13013
_journal_paper_doi 10.1021/ic401522v
_journal_volume 52
_journal_year 2013
_chemical_formula_sum 'C32 H40 N6 O9 Zn2'
_chemical_formula_weight 783.44
_chemical_name_systematic
;
 ?
;
_space_group_IT_number 14
_symmetry_cell_setting monoclinic
_symmetry_space_group_name_Hall '-P 2yn'
_symmetry_space_group_name_H-M 'P 1 21/n 1'
_atom_sites_solution_hydrogens geom
_atom_sites_solution_primary direct
_atom_sites_solution_secondary difmap
_audit_creation_date 2006-07-27
_audit_creation_method 'SHELXL, adapted and expanded'
_cell_angle_alpha 90.00
_cell_angle_beta 92.139(7)
_cell_angle_gamma 90.00
_cell_formula_units_Z 4
_cell_length_a 8.8503(5)
_cell_length_b 24.955(3)
_cell_length_c 15.6176(19)
_cell_measurement_reflns_used 190
_cell_measurement_temperature 208(2)
_cell_measurement_theta_max 27.500
_cell_measurement_theta_min 2.090
_cell_volume 3446.9(6)
_computing_data_collection
;
Nonius "Collect" program suite (Nonius, 1999)
;
_computing_data_reduction
;
Nonius "EvalCCD" program suite (Duisenberg, 1998)
;
_computing_molecular_graphics
;
PLATON (Spek, 2003)
;
_computing_structure_refinement 'SHELXL-97 (Sheldrick, 1997)'
_computing_structure_solution
;
DIRDIF (Beurskens et al., 1996),
PATTY (Beurskens et al., 1987)
;
_diffrn_ambient_temperature 208(2)
_diffrn_detector_area_resol_mean 18.4
_diffrn_measured_fraction_theta_full 0.970
_diffrn_measured_fraction_theta_max 0.971
_diffrn_measurement_device 'Nonius KappaCCD'
_diffrn_measurement_method 'area detector \f and \w scan'
_diffrn_radiation_monochromator graphite
_diffrn_radiation_source 'fine-focus sealed tube'
_diffrn_radiation_type MoK\a
_diffrn_radiation_wavelength 0.71073
_diffrn_reflns_av_R_equivalents 0.1059
_diffrn_reflns_av_sigmaI/netI 0.1251
_diffrn_reflns_limit_h_max 10
_diffrn_reflns_limit_h_min -11
_diffrn_reflns_limit_k_max 32
_diffrn_reflns_limit_k_min -31
_diffrn_reflns_limit_l_max 20
_diffrn_reflns_limit_l_min -20
_diffrn_reflns_number 45018
_diffrn_reflns_theta_full 25.00
_diffrn_reflns_theta_max 27.50
_diffrn_reflns_theta_min 2.09
_diffrn_standards_decay_% 0.000
_diffrn_standards_interval_time 0
_diffrn_standards_number 0
_exptl_absorpt_coefficient_mu 1.453
_exptl_absorpt_correction_T_max 0.957
_exptl_absorpt_correction_T_min 0.615
_exptl_absorpt_correction_type multi-scan
_exptl_absorpt_process_details 'SADABS multi-scan (Sheldrick, 1996)'
_exptl_crystal_colour orange-brown
_exptl_crystal_density_diffrn 1.510
_exptl_crystal_description 'regular needle'
_exptl_crystal_F_000 1624
_exptl_crystal_size_max 0.23
_exptl_crystal_size_mid 0.06
_exptl_crystal_size_min 0.03
_refine_diff_density_max 1.052
_refine_diff_density_min -0.987
_refine_diff_density_rms 0.139
_refine_ls_extinction_method none
_refine_ls_goodness_of_fit_all 1.075
_refine_ls_goodness_of_fit_ref 1.075
_refine_ls_hydrogen_treatment constr
_refine_ls_matrix_type full
_refine_ls_number_parameters 356
_refine_ls_number_reflns 7882
_refine_ls_number_restraints 0
_refine_ls_restrained_S_all 1.075
_refine_ls_R_factor_all 0.1655
_refine_ls_R_factor_gt 0.1022
_refine_ls_R_factor_obs 0.1022
_refine_ls_shift/esd_max 0.000
_refine_ls_shift/esd_mean 0.000
_refine_ls_shift/su_max 0.000
_refine_ls_shift/su_mean 0.000
_refine_ls_structure_factor_coef Fsqd
_refine_ls_weighting_details
;
w=1/[\s^2^(Fo^2^)+(0.0611P)^2^+32.4219P] where P=(Fo^2^+2Fc^2^)/3
;
_refine_ls_weighting_scheme calc
_refine_ls_wR_factor_all 0.2305
_refine_ls_wR_factor_gt 0.2077
_refine_ls_wR_factor_obs 0.2077
_refine_ls_wR_factor_ref 0.2305
_reflns_number_gt 4796
_reflns_number_observed 4796
_reflns_number_total 7882
_reflns_observed_criterion >2sigma(I)
_reflns_threshold_expression >2sigma(I)
_cod_data_source_file ic401522v_si_001_6.cif
_cod_data_source_block FEMK99
_cod_original_sg_symbol_H-M 'P 21/n'
_cod_database_code 4336708

loop_
_symmetry_equiv_pos_as_xyz
'x, y, z'
'-x+1/2, y+1/2, -z+1/2'
'-x, -y, -z'
'x-1/2, -y-1/2, z-1/2'

loop_
_atom_site_label
_atom_site_type_symbol
_atom_site_fract_x
_atom_site_fract_y
_atom_site_fract_z
_atom_site_U_iso_or_equiv
_atom_site_adp_type
_atom_site_occupancy
_atom_site_calc_flag
_atom_site_refinement_flags
Zn1 Zn 0.09748(9) 0.04513(4) 0.26609(6) 0.0225(2) Uani 1 d .
Zn2 Zn 0.36608(10) 0.10054(4) 0.18269(6) 0.0261(3) Uani 1 d .
C1 C 0.3887(8) -0.0152(3) 0.2470(5) 0.0228(16) Uani 1 d .
C2 C 0.5340(9) -0.0304(4) 0.2188(5) 0.035(2) Uani 1 d .
H2 H 0.5804 -0.0101 0.1764 0.042 Uiso 1 calc R
C3 C 0.6066(10) -0.0743(4) 0.2532(6) 0.041(2) Uani 1 d .
H3 H 0.7022 -0.0841 0.2340 0.049 Uiso 1 calc R
C4 C 0.5400(11) -0.1045(4) 0.3160(7) 0.049(3) Uani 1 d .
H4 H 0.5908 -0.1346 0.3388 0.059 Uiso 1 calc R
C5 C 0.4012(10) -0.0909(4) 0.3454(6) 0.037(2) Uani 1 d .
H5 H 0.3570 -0.1116 0.3881 0.045 Uiso 1 calc R
C6 C 0.3273(8) -0.0471(3) 0.3123(5) 0.0256(17) Uani 1 d .
C7 C 0.0983(9) -0.0510(3) 0.3899(5) 0.0293(18) Uani 1 d .
H7 H 0.1280 -0.0823 0.4194 0.035 Uiso 1 calc R
C8 C -0.0487(9) -0.0248(3) 0.4017(5) 0.0282(18) Uani 1 d .
C9 C -0.1563(9) -0.0453(4) 0.4544(6) 0.036(2) Uani 1 d .
H9 H -0.1390 -0.0772 0.4853 0.043 Uiso 1 calc R
C10 C -0.2904(11) -0.0173(4) 0.4602(6) 0.044(2) Uani 1 d .
H10 H -0.3646 -0.0295 0.4971 0.053 Uiso 1 calc R
C11 C -0.3159(10) 0.0281(4) 0.4127(6) 0.045(3) Uani 1 d .
H11 H -0.4068 0.0473 0.4165 0.054 Uiso 1 calc R
C12 C -0.2045(9) 0.0451(4) 0.3588(5) 0.0305(19) Uani 1 d .
C13 C -0.2149(9) 0.0926(3) 0.3034(5) 0.0290(19) Uani 1 d .
H13 H -0.3015 0.1144 0.3014 0.035 Uiso 1 calc R
C14 C -0.0866(9) 0.1468(3) 0.2042(5) 0.0270(18) Uani 1 d .
C15 C -0.1847(10) 0.1902(4) 0.1946(6) 0.042(2) Uani 1 d .
H15 H -0.2744 0.1902 0.2250 0.050 Uiso 1 calc R
C16 C -0.1564(11) 0.2322(4) 0.1438(7) 0.052(3) Uani 1 d .
H16 H -0.2251 0.2608 0.1383 0.062 Uiso 1 calc R
C17 C -0.0230(13) 0.2323(4) 0.0993(7) 0.052(3) Uani 1 d .
H17 H -0.0015 0.2613 0.0635 0.063 Uiso 1 calc R
C18 C 0.0782(10) 0.1904(4) 0.1069(6) 0.035(2) Uani 1 d .
H18 H 0.1682 0.1915 0.0768 0.042 Uiso 1 calc R
C19 C 0.0487(9) 0.1463(3) 0.1586(5) 0.0268(18) Uani 1 d .
C20 C 0.3259(9) 0.1266(3) 0.3572(5) 0.0296(19) Uani 1 d .
C21 C 0.3709(12) 0.1569(4) 0.4372(6) 0.052(3) Uani 1 d .
H21A H 0.3034 0.1476 0.4824 0.078 Uiso 1 calc R
H21B H 0.3646 0.1951 0.4261 0.078 Uiso 1 calc R
H21C H 0.4738 0.1476 0.4549 0.078 Uiso 1 calc R
C22 C 0.5486(10) 0.1269(4) 0.0731(6) 0.041(2) Uani 1 d .
C23 C 0.6522(11) 0.1386(5) 0.0011(7) 0.057(3) Uani 1 d .
H23A H 0.6473 0.1765 -0.0128 0.086 Uiso 1 calc R
H23B H 0.6208 0.1178 -0.0489 0.086 Uiso 1 calc R
H23C H 0.7550 0.1292 0.0185 0.086 Uiso 1 calc R
C24 C -0.1094(10) 0.0036(4) 0.1204(6) 0.035(2) Uani 1 d .
H24 H -0.1587 0.0367 0.1266 0.043 Uiso 1 calc R
C25 C -0.0925(12) -0.0792(4) 0.0450(7) 0.056(3) Uani 1 d .
H25A H -0.0356 -0.0902 0.0963 0.084 Uiso 1 calc R
H25B H -0.0258 -0.0780 -0.0029 0.084 Uiso 1 calc R
H25C H -0.1733 -0.1046 0.0328 0.084 Uiso 1 calc R
C26 C -0.2830(12) -0.0121(5) 0.0018(6) 0.060(3) Uani 1 d .
H26A H -0.3219 0.0223 0.0201 0.090 Uiso 1 calc R
H26B H -0.3618 -0.0389 0.0046 0.090 Uiso 1 calc R
H26C H -0.2505 -0.0092 -0.0567 0.090 Uiso 1 calc R
N1 N 0.1826(7) -0.0276(2) 0.3363(4) 0.0236(14) Uani 1 d .
N2 N -0.0750(7) 0.0187(3) 0.3541(4) 0.0257(15) Uani 1 d .
N3 N -0.1019(7) 0.1029(3) 0.2584(4) 0.0250(14) Uani 1 d .
N4 N -0.1549(7) -0.0276(3) 0.0578(4) 0.0325(17) Uani 1 d .
O1 O 0.3141(5) 0.0263(2) 0.2150(3) 0.0240(12) Uani 1 d .
O2 O 0.1421(6) 0.1048(2) 0.1664(3) 0.0248(12) Uani 1 d .
O3 O 0.2124(6) 0.0974(2) 0.3564(3) 0.0318(13) Uani 1 d .
O4 O 0.4092(6) 0.1350(2) 0.2933(4) 0.0344(14) Uani 1 d .
O5 O 0.4298(8) 0.1541(4) 0.0772(5) 0.072(2) Uani 1 d .
O6 O 0.5755(8) 0.0881(3) 0.1218(4) 0.0499(18) Uani 1 d .
O7 O -0.0042(6) -0.0078(2) 0.1726(4) 0.0325(14) Uani 1 d .

loop_
_atom_site_aniso_label
_atom_site_aniso_U_11
_atom_site_aniso_U_22
_atom_site_aniso_U_33
_atom_site_aniso_U_23
_atom_site_aniso_U_13
_atom_site_aniso_U_12
Zn1 0.0206(4) 0.0295(5) 0.0174(5) 0.0000(4) 0.0019(3) -0.0002(4)
Zn2 0.0223(5) 0.0338(5) 0.0225(5) 0.0038(4) 0.0046(4) -0.0007(4)
C1 0.028(4) 0.028(4) 0.012(4) -0.005(3) 0.001(3) 0.000(3)
C2 0.024(4) 0.055(6) 0.027(5) 0.003(4) 0.009(4) 0.003(4)
C3 0.030(5) 0.055(6) 0.038(6) 0.002(5) 0.007(4) 0.010(4)
C4 0.049(6) 0.038(6) 0.060(7) 0.012(5) 0.000(5) 0.013(5)
C5 0.035(5) 0.039(5) 0.038(5) 0.008(4) 0.006(4) 0.004(4)
C6 0.027(4) 0.031(4) 0.019(4) 0.000(3) -0.002(3) 0.007(4)
C7 0.028(4) 0.030(5) 0.029(5) -0.001(4) 0.001(4) -0.006(4)
C8 0.032(4) 0.024(4) 0.028(5) 0.002(3) -0.002(4) -0.011(4)
C9 0.036(5) 0.038(5) 0.035(5) -0.001(4) -0.001(4) -0.016(4)
C10 0.047(6) 0.050(6) 0.037(6) 0.006(5) 0.019(4) -0.010(5)
C11 0.023(4) 0.060(7) 0.053(6) -0.015(5) 0.024(4) -0.005(4)
C12 0.025(4) 0.044(5) 0.022(4) -0.003(4) -0.001(3) -0.011(4)
C13 0.024(4) 0.039(5) 0.024(4) -0.006(4) -0.001(3) 0.006(4)
C14 0.032(4) 0.026(4) 0.024(4) -0.001(3) 0.001(3) 0.008(3)
C15 0.029(5) 0.045(6) 0.053(6) 0.005(5) 0.019(4) 0.007(4)
C16 0.046(6) 0.038(6) 0.072(8) 0.015(5) 0.012(5) 0.021(5)
C17 0.081(8) 0.031(5) 0.046(6) 0.014(4) 0.001(6) 0.012(5)
C18 0.032(5) 0.042(5) 0.031(5) -0.001(4) 0.003(4) 0.002(4)
C19 0.032(4) 0.028(4) 0.020(4) -0.005(3) -0.007(3) -0.002(4)
C20 0.036(5) 0.035(5) 0.017(4) -0.001(3) -0.006(4) 0.005(4)
C21 0.067(7) 0.056(7) 0.032(6) -0.009(5) -0.002(5) -0.017(5)
C22 0.037(5) 0.055(6) 0.033(5) 0.003(5) 0.014(4) -0.003(5)
C23 0.048(6) 0.080(8) 0.045(6) 0.021(6) 0.029(5) 0.004(6)
C24 0.033(5) 0.036(5) 0.039(5) -0.006(4) 0.019(4) 0.004(4)
C25 0.063(7) 0.051(7) 0.054(7) -0.021(5) -0.009(6) 0.008(5)
C26 0.067(7) 0.081(8) 0.031(6) -0.025(5) -0.022(5) 0.012(6)
N1 0.024(3) 0.027(4) 0.020(3) -0.004(3) 0.006(3) -0.003(3)
N2 0.027(4) 0.032(4) 0.018(3) -0.001(3) 0.001(3) 0.003(3)
N3 0.021(3) 0.032(4) 0.022(3) -0.005(3) 0.000(3) 0.000(3)
N4 0.024(3) 0.050(5) 0.023(4) -0.011(3) 0.000(3) -0.007(3)
O1 0.021(3) 0.026(3) 0.025(3) 0.002(2) 0.005(2) 0.001(2)
O2 0.025(3) 0.026(3) 0.024(3) 0.003(2) 0.003(2) 0.003(2)
O3 0.033(3) 0.039(3) 0.023(3) -0.005(3) 0.003(2) -0.016(3)
O4 0.028(3) 0.039(4) 0.036(4) -0.007(3) 0.008(3) -0.010(3)
O5 0.036(4) 0.121(7) 0.061(5) 0.017(5) 0.017(4) 0.025(4)
O6 0.056(4) 0.049(4) 0.047(4) 0.009(3) 0.029(3) -0.004(3)
O7 0.031(3) 0.041(4) 0.024(3) -0.005(3) -0.011(3) 0.001(3)

loop_
_atom_type_symbol
_atom_type_description
_atom_type_scat_dispersion_real
_atom_type_scat_dispersion_imag
_atom_type_scat_source
C C 0.0033 0.0016 'International Tables Vol C Tables 4.2.6.8 and 6.1.1.4'
H H 0.0000 0.0000 'International Tables Vol C Tables 4.2.6.8 and 6.1.1.4'
N N 0.0061 0.0033 'International Tables Vol C Tables 4.2.6.8 and 6.1.1.4'
O O 0.0106 0.0060 'International Tables Vol C Tables 4.2.6.8 and 6.1.1.4'
Zn Zn 0.2839 1.4301 'International Tables Vol C Tables 4.2.6.8 and 6.1.1.4'

loop_
_geom_angle_atom_site_label_1
_geom_angle_atom_site_label_2
_geom_angle_atom_site_label_3
_geom_angle
_geom_angle_publ_flag
O7 Zn1 O3 176.5(2) y
O7 Zn1 O1 88.3(2) y
O3 Zn1 O1 88.3(2) y
O7 Zn1 N2 87.5(2) y
O3 Zn1 N2 95.5(2) y
O1 Zn1 N2 144.6(2) y
O7 Zn1 O2 91.0(2) y
O3 Zn1 O2 87.7(2) y
O1 Zn1 O2 72.59(19) y
N2 Zn1 O2 142.6(2) y
O7 Zn1 N1 87.6(2) y
O3 Zn1 N1 91.7(2) y
O1 Zn1 N1 73.5(2) y
N2 Zn1 N1 71.2(2) y
O2 Zn1 N1 146.1(2) y
O7 Zn1 N3 92.8(2) y
O3 Zn1 N3 89.8(2) y
O1 Zn1 N3 144.7(2) y
N2 Zn1 N3 70.6(2) y
O2 Zn1 N3 72.2(2) y
N1 Zn1 N3 141.7(2) y
O7 Zn1 Zn2 107.43(16) y
O3 Zn1 Zn2 69.58(14) y
O1 Zn1 Zn2 39.72(14) y
N2 Zn1 Zn2 165.02(17) y
O2 Zn1 Zn2 40.14(13) y
N1 Zn1 Zn2 108.69(16) y
N3 Zn1 Zn2 107.60(17) y
O4 Zn2 O1 103.1(2) y
O4 Zn2 O2 104.5(2) y
O1 Zn2 O2 80.9(2) y
O4 Zn2 O6 108.3(3) y
O1 Zn2 O6 101.0(2) y
O2 Zn2 O6 145.7(3) y
O4 Zn2 O5 110.2(3) y
O1 Zn2 O5 145.5(3) y
O2 Zn2 O5 98.8(2) y
O6 Zn2 O5 60.5(3) y
O4 Zn2 C22 112.4(3) y
O1 Zn2 C22 125.9(3) y
O2 Zn2 C22 124.6(3) y
O6 Zn2 C22 30.2(3) y
O5 Zn2 C22 30.3(3) y
O4 Zn2 Zn1 87.27(16) y
O1 Zn2 Zn1 44.08(14) y
O2 Zn2 Zn1 45.39(15) y
O6 Zn2 Zn1 144.92(18) y
O5 Zn2 Zn1 143.97(19) y
C22 Zn2 Zn1 160.3(2) y
O1 C1 C6 120.9(7) y
O1 C1 C2 122.5(7) y
C6 C1 C2 116.5(7) y
C3 C2 C1 120.5(8) y
C2 C3 C4 120.4(8) y
C5 C4 C3 120.9(9) y
C6 C5 C4 119.6(8) y
C5 C6 C1 122.1(7) y
C5 C6 N1 126.4(7) y
C1 C6 N1 111.6(6) y
N1 C7 C8 114.7(7) y
N2 C8 C9 121.7(8) y
N2 C8 C7 115.4(7) y
C9 C8 C7 122.8(8) y
C8 C9 C10 117.6(9) y
C11 C10 C9 120.5(8) y
C10 C11 C12 118.4(9) y
N2 C12 C11 121.2(8) y
N2 C12 C13 113.8(7) y
C11 C12 C13 125.0(8) y
N3 C13 C12 117.1(7) y
C15 C14 N3 127.0(7) y
C15 C14 C19 119.3(8) y
N3 C14 C19 113.6(7) y
C16 C15 C14 122.7(8) y
C15 C16 C17 118.5(8) y
C18 C17 C16 121.1(9) y
C17 C18 C19 120.8(9) y
O2 C19 C18 122.6(7) y
O2 C19 C14 119.7(7) y
C18 C19 C14 117.7(7) y
O3 C20 O4 125.4(7) y
O3 C20 C21 119.5(8) y
O4 C20 C21 115.1(8) y
O6 C22 O5 122.0(8) y
O6 C22 C23 119.8(9) y
O5 C22 C23 117.9(9) y
O6 C22 Zn2 59.3(5) y
O5 C22 Zn2 62.7(5) y
C23 C22 Zn2 174.3(8) y
O7 C24 N4 123.8(8) y
C7 N1 C6 124.4(7) y
C7 N1 Zn1 119.7(5) y
C6 N1 Zn1 115.8(5) y
C12 N2 C8 120.5(7) y
C12 N2 Zn1 120.5(5) y
C8 N2 Zn1 118.9(5) y
C13 N3 C14 126.2(7) y
C13 N3 Zn1 117.9(6) y
C14 N3 Zn1 115.9(5) y
C24 N4 C25 122.5(8) y
C24 N4 C26 120.3(8) y
C25 N4 C26 117.0(7) y
C1 O1 Zn2 135.6(5) y
C1 O1 Zn1 118.2(4) y
Zn2 O1 Zn1 96.2(2) y
C19 O2 Zn2 131.8(5) y
C19 O2 Zn1 117.8(5) y
Zn2 O2 Zn1 94.5(2) y
C20 O3 Zn1 136.5(5) y
C20 O4 Zn2 121.1(5) y
C22 O5 Zn2 87.1(6) y
C22 O6 Zn2 90.5(5) y
C24 O7 Zn1 126.1(6) y

loop_
_geom_bond_atom_site_label_1
_geom_bond_atom_site_label_2
_geom_bond_distance
_geom_bond_publ_flag
Zn1 O7 2.143(5) y
Zn1 O3 2.150(5) y
Zn1 O1 2.156(5) y
Zn1 N2 2.194(6) y
Zn1 O2 2.200(5) y
Zn1 N1 2.237(6) y
Zn1 N3 2.278(6) y
Zn1 Zn2 3.0807(12) y
Zn2 O4 1.954(6) y
Zn2 O1 1.980(5) y
Zn2 O2 1.992(5) y
Zn2 O6 2.138(6) y
Zn2 O5 2.210(8) y
Zn2 C22 2.485(9) y
C1 O1 1.315(9) y
C1 C6 1.418(10) y
C1 C2 1.427(11) y
C2 C3 1.369(12) y
C3 C4 1.386(13) y
C4 C5 1.370(12) y
C5 C6 1.365(11) y
C6 N1 1.432(9) y
C7 N1 1.282(10) y
C7 C8 1.473(11) y
C8 N2 1.330(10) y
C8 C9 1.381(11) y
C9 C10 1.385(13) y
C10 C11 1.367(13) y
C11 C12 1.387(11) y
C12 N2 1.326(10) y
C12 C13 1.468(12) y
C13 N3 1.270(10) y
C14 C15 1.392(11) y
C14 N3 1.396(10) y
C14 C19 1.416(11) y
C15 C16 1.343(13) y
C16 C17 1.392(14) y
C17 C18 1.379(13) y
C18 C19 1.395(12) y
C19 O2 1.328(9) y
C20 O3 1.240(10) y
C20 O4 1.280(10) y
C20 C21 1.503(12) y
C22 O6 1.249(11) y
C22 O5 1.255(11) y
C22 C23 1.506(12) y
C24 O7 1.247(10) y
C24 N4 1.301(11) y
C25 N4 1.419(11) y
C26 N4 1.458(11) y
